data_4070958
loop_
_publ_author_name
'Summerscales, Owen T.'
'Johnston, David R.'
'Cloke, F. Geoffrey N.'
'Hitchcock, Peter B.'

_publ_section_title
;
 Samarium(III) Pentalene Sandwich Compounds
 [Sm(\h8-C8H4{SiiPr3-1,4}2)(Cp*)] and
 [Sm(\h8-C8H4{SiiPr3-1,4}2)(\h5-C8H5{SiiPr3-1,4}2)] and a Mixed-Valence
 Hexasamarium Cluster Derived from Sm(II)-Based Solvent Activation
;
_journal_issue 21
_journal_name_full Organometallics
_journal_page_first 5612
_journal_paper_doi 10.1021/om701152k
_journal_volume 27
_journal_year 2008
_chemical_compound_source 'synthesis as described'
_chemical_formula_moiety '(C52 H93 Si4 Sm), (C7 H8)'
_chemical_formula_sum 'C59 H101 Si4 Sm'
_chemical_formula_weight 1073.11
_chemical_name_systematic
;
 ?
;
_space_group_IT_number 2
_symmetry_cell_setting triclinic
_symmetry_Int_Tables_number 2
_symmetry_space_group_name_Hall '-P 1'
_symmetry_space_group_name_H-M 'P -1'
_atom_sites_solution_hydrogens geom
_atom_sites_solution_primary direct
_atom_sites_solution_secondary difmap
_audit_conform_dict_location ftp://ftp.iucr.org/pub/cif_core.dic
_audit_conform_dict_name cif_core.dic
_audit_conform_dict_version 2.2
_audit_creation_date 2004-07-16T14:40:49-00:00
_audit_creation_method 'WinGX routine CIF_UPDATE'
_cell_angle_alpha 105.321(2)
_cell_angle_beta 96.621(2)
_cell_angle_gamma 97.124(2)
_cell_formula_units_Z 2
_cell_length_a 12.3431(4)
_cell_length_b 14.8321(6)
_cell_length_c 17.3332(7)
_cell_measurement_reflns_used 132084
_cell_measurement_temperature 173(2)
_cell_measurement_theta_max 25.028
_cell_measurement_theta_min 3.705
_cell_measurement_wavelength 0.71073
_cell_volume 3000.3(2)
_computing_cell_refinement 'HKL Scalepack (Otwinowski & Minor 1997)'
_computing_data_collection 'Collect (Nonius BV, 1997-2000)'
_computing_data_reduction 'HKL Denzo and Scalepack (Otwinowski & Minor 1997)'
_computing_molecular_graphics 'Ortep-3 for Windows (Farrugia, 1997)'
_computing_publication_material 'WinGX publication routines (Farrugia, 1999)'
_computing_structure_refinement 'SHELXL-97 (Sheldrick, 1997)'
_computing_structure_solution 'SHELXS-97 (Sheldrick, 1997)'
_diffrn_ambient_temperature 173(2)
_diffrn_detector 'CCD plate'
_diffrn_measured_fraction_theta_full 0.99
_diffrn_measured_fraction_theta_max 0.99
_diffrn_measurement_device '95mm CCD camera on \k-goniostat'
_diffrn_measurement_device_type KappaCCD
_diffrn_measurement_method 'CCD rotation images, thick slices'
_diffrn_orient_matrix_type 'by Nonius Collect from scalepack cell'
_diffrn_orient_matrix_UB_11 -0.240822E-1
_diffrn_orient_matrix_UB_12 0.82616E-2
_diffrn_orient_matrix_UB_13 0.542443E-1
_diffrn_orient_matrix_UB_21 -0.777779E-1
_diffrn_orient_matrix_UB_22 -0.18941E-2
_diffrn_orient_matrix_UB_23 -0.248947E-1
_diffrn_orient_matrix_UB_31 -0.141567E-1
_diffrn_orient_matrix_UB_32 -0.703236E-1
_diffrn_orient_matrix_UB_33 -0.101897E-1
_diffrn_radiation_monochromator graphite
_diffrn_radiation_probe x-ray
_diffrn_radiation_type MoK\a
_diffrn_radiation_wavelength 0.71073
_diffrn_reflns_av_R_equivalents 0.0722
_diffrn_reflns_av_unetI/netI 0.0744
_diffrn_reflns_limit_h_max 14
_diffrn_reflns_limit_h_min -14
_diffrn_reflns_limit_k_max 17
_diffrn_reflns_limit_k_min -17
_diffrn_reflns_limit_l_max 20
_diffrn_reflns_limit_l_min -20
_diffrn_reflns_number 41967
_diffrn_reflns_theta_full 25.08
_diffrn_reflns_theta_max 25.08
_diffrn_reflns_theta_min 3.76
_diffrn_source 'Enraf Nonius FR590'
_exptl_absorpt_coefficient_mu 1.092
_exptl_absorpt_correction_T_max 0.8576
_exptl_absorpt_correction_T_min 0.7797
_exptl_absorpt_correction_type multi-scan
_exptl_absorpt_process_details
;
        [c.f. r.h. blessing, acta cryst. (1995), a51, 33-38]
;
_exptl_crystal_colour green
_exptl_crystal_density_diffrn 1.188
_exptl_crystal_density_method 'not measured'
_exptl_crystal_description prism
_exptl_crystal_F_000 1146
_exptl_crystal_size_max 0.2
_exptl_crystal_size_mid 0.2
_exptl_crystal_size_min 0.1
_refine_diff_density_max 1.162
_refine_diff_density_min -0.605
_refine_diff_density_rms 0.095
_refine_ls_extinction_method none
_refine_ls_goodness_of_fit_ref 1.066
_refine_ls_hydrogen_treatment riding
_refine_ls_matrix_type full
_refine_ls_number_parameters 577
_refine_ls_number_reflns 10561
_refine_ls_number_restraints 0
_refine_ls_restrained_S_all 1.066
_refine_ls_R_factor_all 0.0832
_refine_ls_R_factor_gt 0.0556
_refine_ls_shift/su_max 0.002
_refine_ls_shift/su_mean 0
_refine_ls_structure_factor_coef Fsqd
_refine_ls_weighting_details 'calc w=1/[\s^2^(Fo^2^)+(0.0287P)^2^+7.8834P] where P=(Fo^2^+2Fc^2^)/3'
_refine_ls_weighting_scheme calc
_refine_ls_wR_factor_gt 0.0998
_refine_ls_wR_factor_ref 0.109
_reflns_number_gt 8238
_reflns_number_total 10561
_reflns_threshold_expression >2sigma(I)
_cod_data_source_file om701152k_si_003.cif
_cod_data_source_block jul1004
_cod_original_sg_symbol_H-M P-1
_cod_database_code 4070958

loop_
_symmetry_equiv_pos_as_xyz
'x, y, z'
'-x, -y, -z'

loop_
_atom_site_label
_atom_site_type_symbol
_atom_site_fract_x
_atom_site_fract_y
_atom_site_fract_z
_atom_site_U_iso_or_equiv
_atom_site_adp_type
_atom_site_occupancy
_atom_site_symmetry_multiplicity
_atom_site_calc_flag
_atom_site_refinement_flags
_atom_site_disorder_assembly
_atom_site_disorder_group
Sm Sm 0.41263(2) 0.629448(19) 0.726474(17) 0.02961(9) Uani 1 1 d . . .
Si1 Si 0.43770(12) 0.83062(10) 0.59437(9) 0.0367(4) Uani 1 1 d . A 1
Si2 Si 0.14979(12) 0.41400(10) 0.65381(10) 0.0373(4) Uani 1 1 d . A 1
Si3 Si 0.74472(12) 0.63312(11) 0.82712(10) 0.0390(4) Uani 1 1 d . A 1
Si4 Si 0.36771(12) 0.78222(10) 1.03836(9) 0.0370(4) Uani 1 1 d . A 1
C1 C 0.3955(4) 0.7085(3) 0.6040(3) 0.0347(12) Uani 1 1 d . A 1
C2 C 0.4379(4) 0.6244(4) 0.5667(3) 0.0384(13) Uani 1 1 d . A 1
H2 H 0.5042 0.6246 0.5438 0.046 Uiso 1 1 calc R A 1
C3 C 0.3710(4) 0.5429(4) 0.5679(3) 0.0361(13) Uani 1 1 d . A 1
H3 H 0.3842 0.4798 0.5477 0.043 Uiso 1 1 calc R A 1
C4 C 0.2767(4) 0.5716(3) 0.6055(3) 0.0326(12) Uani 1 1 d . A 1
C5 C 0.2930(4) 0.6740(3) 0.6270(3) 0.0323(12) Uani 1 1 d . A 1
C6 C 0.2350(4) 0.7038(4) 0.6932(3) 0.0385(13) Uani 1 1 d . A 1
H6 H 0.2309 0.7673 0.7212 0.046 Uiso 1 1 calc R A 1
C7 C 0.1851(4) 0.6222(4) 0.7096(3) 0.0371(13) Uani 1 1 d . A 1
H7 H 0.1404 0.6231 0.7508 0.045 Uiso 1 1 calc R A 1
C8 C 0.2092(4) 0.5379(4) 0.6575(3) 0.0351(12) Uani 1 1 d . A 1
C9 C 0.5850(5) 0.8818(4) 0.6441(4) 0.0521(16) Uani 1 1 d . A 1
H9 H 0.5844 0.897 0.7038 0.063 Uiso 1 1 calc R A 1
C10 C 0.6264(6) 0.9764(5) 0.6273(5) 0.071(2) Uani 1 1 d . A 1
H10A H 0.5727 1.0195 0.6398 0.107 Uiso 1 1 calc R A 1
H10B H 0.6349 0.9646 0.5702 0.107 Uiso 1 1 calc R A 1
H10C H 0.6978 1.0051 0.6614 0.107 Uiso 1 1 calc R A 1
C11 C 0.6693(5) 0.8143(5) 0.6257(4) 0.0650(19) Uani 1 1 d . A 1
H11A H 0.6434 0.7549 0.6375 0.098 Uiso 1 1 calc R A 1
H11B H 0.7408 0.8437 0.6594 0.098 Uiso 1 1 calc R A 1
H11C H 0.6777 0.8011 0.5684 0.098 Uiso 1 1 calc R A 1
C12 C 0.4159(5) 0.8248(4) 0.4829(3) 0.0471(15) Uani 1 1 d . A 1
H12 H 0.4258 0.8918 0.4803 0.057 Uiso 1 1 calc R A 1
C13 C 0.2979(5) 0.7811(5) 0.4438(4) 0.0612(17) Uani 1 1 d . A 1
H13A H 0.2464 0.8135 0.4759 0.092 Uiso 1 1 calc R A 1
H13B H 0.2858 0.7138 0.4413 0.092 Uiso 1 1 calc R A 1
H13C H 0.2853 0.7878 0.3889 0.092 Uiso 1 1 calc R A 1
C14 C 0.4977(6) 0.7758(5) 0.4326(4) 0.0612(18) Uani 1 1 d . A 1
H14A H 0.5735 0.805 0.458 0.092 Uiso 1 1 calc R A 1
H14B H 0.4848 0.7827 0.3777 0.092 Uiso 1 1 calc R A 1
H14C H 0.4871 0.7084 0.4299 0.092 Uiso 1 1 calc R A 1
C15 C 0.3405(5) 0.9096(4) 0.6430(3) 0.0459(15) Uani 1 1 d . A 1
H15 H 0.2667 0.8684 0.6324 0.055 Uiso 1 1 calc R A 1
C16 C 0.3226(6) 0.9935(5) 0.6076(4) 0.071(2) Uani 1 1 d . A 1
H16A H 0.303 0.9698 0.5486 0.106 Uiso 1 1 calc R A 1
H16B H 0.3908 1.0398 0.6215 0.106 Uiso 1 1 calc R A 1
H16C H 0.2628 1.0238 0.6304 0.106 Uiso 1 1 calc R A 1
C17 C 0.3705(6) 0.9466(5) 0.7344(4) 0.0629(18) Uani 1 1 d . A 1
H17A H 0.3807 0.8937 0.757 0.094 Uiso 1 1 calc R A 1
H17B H 0.311 0.9777 0.7569 0.094 Uiso 1 1 calc R A 1
H17C H 0.4392 0.9923 0.7484 0.094 Uiso 1 1 calc R A 1
C18 C 0.0457(5) 0.3599(4) 0.5594(4) 0.0502(15) Uani 1 1 d . A 1
H18 H 0.0154 0.2944 0.5599 0.06 Uiso 1 1 calc R A 1
C19 C 0.0988(6) 0.3515(5) 0.4819(4) 0.0658(19) Uani 1 1 d . A 1
H19A H 0.1597 0.3152 0.4834 0.099 Uiso 1 1 calc R A 1
H19B H 0.1272 0.415 0.4788 0.099 Uiso 1 1 calc R A 1
H19C H 0.0432 0.3191 0.4344 0.099 Uiso 1 1 calc R A 1
C20 C -0.0510(5) 0.4152(5) 0.5583(4) 0.0650(19) Uani 1 1 d . A 1
H20A H -0.0842 0.4189 0.6075 0.098 Uiso 1 1 calc R A 1
H20B H -0.1066 0.3827 0.5107 0.098 Uiso 1 1 calc R A 1
H20C H -0.0242 0.4793 0.5559 0.098 Uiso 1 1 calc R A 1
C21 C 0.0740(5) 0.4239(4) 0.7438(4) 0.0459(14) Uani 1 1 d . A 1
H21 H 0.0283 0.475 0.7438 0.055 Uiso 1 1 calc R A 1
C22 C -0.0067(5) 0.3348(5) 0.7398(4) 0.0648(19) Uani 1 1 d . A 1
H22A H -0.0567 0.315 0.688 0.097 Uiso 1 1 calc R A 1
H22B H -0.0498 0.3487 0.7844 0.097 Uiso 1 1 calc R A 1
H22C H 0.0349 0.2838 0.7444 0.097 Uiso 1 1 calc R A 1
C23 C 0.1502(5) 0.4551(5) 0.8255(4) 0.0610(18) Uani 1 1 d . A 1
H23A H 0.2015 0.5125 0.8289 0.092 Uiso 1 1 calc R A 1
H23B H 0.1922 0.4045 0.8307 0.092 Uiso 1 1 calc R A 1
H23C H 0.1057 0.4682 0.8693 0.092 Uiso 1 1 calc R A 1
C24 C 0.2649(4) 0.3416(4) 0.6533(4) 0.0426(14) Uani 1 1 d . A 1
H24 H 0.2833 0.3268 0.5971 0.051 Uiso 1 1 calc R A 1
C25 C 0.2317(5) 0.2452(4) 0.6691(5) 0.067(2) Uani 1 1 d . A 1
H25A H 0.1644 0.2111 0.6321 0.1 Uiso 1 1 calc R A 1
H25B H 0.2181 0.2555 0.7252 0.1 Uiso 1 1 calc R A 1
H25C H 0.2915 0.2078 0.6603 0.1 Uiso 1 1 calc R A 1
C26 C 0.3711(4) 0.3957(4) 0.7089(4) 0.0514(16) Uani 1 1 d . A 1
H26A H 0.3916 0.456 0.6968 0.077 Uiso 1 1 calc R A 1
H26B H 0.4306 0.3579 0.7 0.077 Uiso 1 1 calc R A 1
H26C H 0.3593 0.4081 0.7654 0.077 Uiso 1 1 calc R A 1
C27 C 0.6067(4) 0.6737(4) 0.8368(3) 0.0342(12) Uani 1 1 d . A 1
C28 C 0.5797(4) 0.7603(3) 0.8233(3) 0.0323(12) Uani 1 1 d . A 1
H28 H 0.6215 0.7976 0.7968 0.039 Uiso 1 1 calc R A 1
C29 C 0.4826(4) 0.7825(3) 0.8548(3) 0.0297(11) Uani 1 1 d . A 1
H29 H 0.4477 0.8356 0.8528 0.036 Uiso 1 1 calc R A 1
C30 C 0.4474(4) 0.7095(3) 0.8901(3) 0.0309(12) Uani 1 1 d . A 1
C31 C 0.5214(4) 0.6436(3) 0.8786(3) 0.0317(12) Uani 1 1 d . A 1
C32 C 0.4865(4) 0.5711(4) 0.9174(3) 0.0388(13) Uani 1 1 d . A 1
H32 H 0.521 0.5176 0.9184 0.047 Uiso 1 1 calc R A 1
C33 C 0.3966(5) 0.5932(4) 0.9517(3) 0.0417(14) Uani 1 1 d . A 1
H33 H 0.3583 0.5554 0.9797 0.05 Uiso 1 1 calc R A 1
C34 C 0.3639(4) 0.6843(3) 0.9409(3) 0.0353(12) Uani 1 1 d . A 1
H34 H 0.2882 0.6705 0.9085 0.042 Uiso 1 1 calc R A 1
C35 C 0.7907(5) 0.6012(5) 0.9230(4) 0.0584(17) Uani 1 1 d . A 1
H35 H 0.731 0.5511 0.9267 0.07 Uiso 1 1 calc R A 1
C36 C 0.8966(6) 0.5568(6) 0.9214(4) 0.083(2) Uani 1 1 d . A 1
H36A H 0.8886 0.5042 0.8719 0.125 Uiso 1 1 calc R A 1
H36B H 0.9094 0.5332 0.9688 0.125 Uiso 1 1 calc R A 1
H36C H 0.9594 0.6047 0.9223 0.125 Uiso 1 1 calc R A 1
C37 C 0.8020(7) 0.6822(6) 1.0014(4) 0.102(3) Uani 1 1 d . A 1
H37A H 0.7339 0.7097 1.0028 0.153 Uiso 1 1 calc R A 1
H37B H 0.8643 0.731 1.0033 0.153 Uiso 1 1 calc R A 1
H37C H 0.8151 0.6574 1.0482 0.153 Uiso 1 1 calc R A 1
C38 C 0.7366(5) 0.5237(4) 0.7403(4) 0.0492(15) Uani 1 1 d . A 1
H38 H 0.8141 0.5113 0.7372 0.059 Uiso 1 1 calc R A 1
C39 C 0.6913(6) 0.5357(5) 0.6588(4) 0.0663(19) Uani 1 1 d . A 1
H39A H 0.7337 0.5919 0.6506 0.099 Uiso 1 1 calc R A 1
H39B H 0.6135 0.5434 0.6579 0.099 Uiso 1 1 calc R A 1
H39C H 0.6975 0.4796 0.6156 0.099 Uiso 1 1 calc R A 1
C40 C 0.6724(6) 0.4365(4) 0.7546(4) 0.070(2) Uani 1 1 d . A 1
H40A H 0.7028 0.4298 0.8072 0.105 Uiso 1 1 calc R A 1
H40B H 0.6785 0.3801 0.7117 0.105 Uiso 1 1 calc R A 1
H40C H 0.5944 0.4437 0.7542 0.105 Uiso 1 1 calc R A 1
C41 C 0.8399(5) 0.7317(4) 0.8075(4) 0.0608(18) Uani 1 1 d . A 1
H41 H 0.7985 0.7489 0.7617 0.073 Uiso 1 1 calc R A 1
C42 C 0.8689(6) 0.8232(5) 0.8775(6) 0.099(3) Uani 1 1 d . A 1
H42A H 0.8009 0.8429 0.8954 0.148 Uiso 1 1 calc R A 1
H42B H 0.9087 0.8731 0.8591 0.148 Uiso 1 1 calc R A 1
H42C H 0.9157 0.812 0.9226 0.148 Uiso 1 1 calc R A 1
C43 C 0.9465(5) 0.7013(5) 0.7778(5) 0.087(3) Uani 1 1 d . A 1
H43A H 0.9275 0.6432 0.7327 0.13 Uiso 1 1 calc R A 1
H43B H 0.9942 0.6897 0.8222 0.13 Uiso 1 1 calc R A 1
H43C H 0.9856 0.7517 0.7596 0.13 Uiso 1 1 calc R A 1
C44 C 0.5090(5) 0.8185(4) 1.1025(4) 0.0493(15) Uani 1 1 d . A 1
H44 H 0.4995 0.8671 1.1525 0.059 Uiso 1 1 calc R A 1
C45 C 0.5971(5) 0.8677(5) 1.0654(4) 0.0573(17) Uani 1 1 d . A 1
H45A H 0.5686 0.919 1.0477 0.086 Uiso 1 1 calc R A 1
H45B H 0.6155 0.8217 1.0187 0.086 Uiso 1 1 calc R A 1
H45C H 0.6635 0.8938 1.1059 0.086 Uiso 1 1 calc R A 1
C46 C 0.5522(6) 0.7387(5) 1.1319(4) 0.076(2) Uani 1 1 d . A 1
H46A H 0.4954 0.7087 1.1563 0.114 Uiso 1 1 calc R A 1
H46B H 0.6188 0.7651 1.1722 0.114 Uiso 1 1 calc R A 1
H46C H 0.5702 0.6915 1.0859 0.114 Uiso 1 1 calc R A 1
C47 C 0.2683(5) 0.7325(4) 1.0978(4) 0.0523(16) Uani 1 1 d . A 1
H47 H 0.2907 0.671 1.1013 0.063 Uiso 1 1 calc R A 1
C48 C 0.1484(6) 0.7084(6) 1.0560(4) 0.083(2) Uani 1 1 d . A 1
H48A H 0.1446 0.6691 1.0003 0.124 Uiso 1 1 calc R A 1
H48B H 0.1197 0.7669 1.0555 0.124 Uiso 1 1 calc R A 1
H48C H 0.104 0.6735 1.0854 0.124 Uiso 1 1 calc R A 1
C49 C 0.2753(6) 0.7937(5) 1.1865(4) 0.070(2) Uani 1 1 d . A 1
H49A H 0.3524 0.8082 1.2131 0.106 Uiso 1 1 calc R A 1
H49B H 0.2305 0.7588 1.2156 0.106 Uiso 1 1 calc R A 1
H49C H 0.2475 0.8529 1.1868 0.106 Uiso 1 1 calc R A 1
C50 C 0.3286(5) 0.8884(4) 1.0071(4) 0.0467(15) Uani 1 1 d . A 1
H50 H 0.3937 0.9125 0.9846 0.056 Uiso 1 1 calc R A 1
C51 C 0.3164(6) 0.9709(5) 1.0791(4) 0.076(2) Uani 1 1 d . A 1
H51A H 0.3804 0.9828 1.1216 0.114 Uiso 1 1 calc R A 1
H51B H 0.2488 0.9546 1.1005 0.114 Uiso 1 1 calc R A 1
H51C H 0.3121 1.0279 1.0612 0.114 Uiso 1 1 calc R A 1
C52 C 0.2313(5) 0.8690(5) 0.9397(4) 0.070(2) Uani 1 1 d . A 1
H52A H 0.2412 0.8167 0.8942 0.105 Uiso 1 1 calc R A 1
H52B H 0.227 0.9259 0.9217 0.105 Uiso 1 1 calc R A 1
H52C H 0.1629 0.8517 0.9598 0.105 Uiso 1 1 calc R A 1
C1S C 0.0165(10) 0.0285(9) 0.7442(10) 0.130(4) Uani 1 1 d . B 1
C2S C -0.0435(8) 0.0631(7) 0.6895(11) 0.113(4) Uani 1 1 d . B 1
H2S H -0.0698 0.1219 0.7046 0.135 Uiso 1 1 calc R B 1
C3S C -0.0625(10) 0.0050(12) 0.6103(12) 0.157(6) Uani 1 1 d . B 1
H3S H -0.1052 0.0264 0.5715 0.189 Uiso 1 1 calc R B 1
C4S C -0.0289(12) -0.0743(11) 0.5837(9) 0.141(5) Uani 1 1 d . B 1
H4S H -0.0413 -0.1095 0.5281 0.17 Uiso 1 1 calc R B 1
C5S C 0.0297(10) -0.1044(10) 0.6469(14) 0.152(6) Uani 1 1 d . B 1
H5S H 0.0517 -0.165 0.632 0.182 Uiso 1 1 calc R B 1
C6S C 0.0544(9) -0.0563(8) 0.7215(11) 0.136(5) Uani 1 1 d . B 1
H6S H 0.0974 -0.0785 0.7595 0.163 Uiso 1 1 calc R B 1
C7S C 0.0420(11) 0.0775(11) 0.8270(10) 0.195(7) Uani 1 1 d . B 1
H7S1 H 0.0848 0.0412 0.8554 0.292 Uiso 0.5 1 calc PR B 1
H7S2 H -0.0266 0.0857 0.8495 0.292 Uiso 0.5 1 calc PR B 1
H7S3 H 0.0856 0.1398 0.8338 0.292 Uiso 0.5 1 calc PR B 1
H7S4 H 0.0111 0.1366 0.8371 0.292 Uiso 0.5 1 calc PR B 1
H7S5 H 0.1224 0.0921 0.8429 0.292 Uiso 0.5 1 calc PR B 1
H7S6 H 0.0103 0.038 0.8587 0.292 Uiso 0.5 1 calc PR B 1

loop_
_atom_site_aniso_label
_atom_site_aniso_U_11
_atom_site_aniso_U_22
_atom_site_aniso_U_33
_atom_site_aniso_U_23
_atom_site_aniso_U_13
_atom_site_aniso_U_12
Sm 0.03122(15) 0.03077(15) 0.02751(16) 0.00952(11) 0.00320(11) 0.00596(11)
Si1 0.0480(9) 0.0302(8) 0.0332(9) 0.0130(7) 0.0052(7) 0.0039(7)
Si2 0.0339(8) 0.0351(8) 0.0432(10) 0.0159(7) 0.0020(7) 0.0000(7)
Si3 0.0321(8) 0.0436(9) 0.0409(10) 0.0091(7) 0.0033(7) 0.0135(7)
Si4 0.0410(8) 0.0366(8) 0.0319(9) 0.0072(7) 0.0098(7) 0.0024(7)
C1 0.043(3) 0.029(3) 0.033(3) 0.012(2) 0.003(2) 0.005(2)
C2 0.042(3) 0.038(3) 0.037(3) 0.012(3) 0.008(3) 0.007(3)
C3 0.047(3) 0.031(3) 0.030(3) 0.004(2) 0.009(3) 0.013(3)
C4 0.033(3) 0.032(3) 0.031(3) 0.008(2) 0.000(2) 0.005(2)
C5 0.031(3) 0.033(3) 0.034(3) 0.012(2) -0.001(2) 0.006(2)
C6 0.041(3) 0.039(3) 0.039(3) 0.008(3) 0.013(3) 0.021(3)
C7 0.032(3) 0.038(3) 0.043(3) 0.012(3) 0.010(3) 0.006(2)
C8 0.033(3) 0.036(3) 0.037(3) 0.012(3) 0.003(2) 0.006(2)
C9 0.056(4) 0.053(4) 0.049(4) 0.023(3) 0.002(3) -0.003(3)
C10 0.068(4) 0.058(4) 0.086(6) 0.034(4) 0.001(4) -0.015(4)
C11 0.048(4) 0.077(5) 0.074(5) 0.034(4) 0.001(3) 0.003(3)
C12 0.061(4) 0.042(3) 0.043(4) 0.020(3) 0.009(3) 0.006(3)
C13 0.071(4) 0.070(4) 0.044(4) 0.020(3) 0.003(3) 0.013(4)
C14 0.086(5) 0.061(4) 0.043(4) 0.020(3) 0.023(4) 0.013(4)
C15 0.067(4) 0.030(3) 0.043(4) 0.011(3) 0.014(3) 0.009(3)
C16 0.100(6) 0.055(4) 0.079(5) 0.038(4) 0.030(4) 0.035(4)
C17 0.080(5) 0.055(4) 0.048(4) 0.003(3) 0.009(4) 0.013(4)
C18 0.053(4) 0.045(3) 0.049(4) 0.018(3) -0.002(3) -0.006(3)
C19 0.080(5) 0.062(4) 0.048(4) 0.011(3) -0.003(4) 0.005(4)
C20 0.048(4) 0.079(5) 0.070(5) 0.036(4) -0.007(3) -0.003(3)
C21 0.049(3) 0.039(3) 0.050(4) 0.014(3) 0.010(3) 0.003(3)
C22 0.060(4) 0.064(4) 0.077(5) 0.033(4) 0.022(4) -0.004(3)
C23 0.068(4) 0.070(4) 0.052(4) 0.021(4) 0.022(4) 0.015(4)
C24 0.045(3) 0.034(3) 0.048(4) 0.011(3) 0.003(3) 0.008(3)
C25 0.069(4) 0.038(4) 0.097(6) 0.025(4) 0.010(4) 0.010(3)
C26 0.045(3) 0.051(4) 0.063(4) 0.022(3) 0.003(3) 0.017(3)
C27 0.030(3) 0.038(3) 0.031(3) 0.005(2) 0.000(2) 0.005(2)
C28 0.033(3) 0.037(3) 0.031(3) 0.017(2) 0.007(2) 0.006(2)
C29 0.038(3) 0.026(3) 0.028(3) 0.011(2) 0.004(2) 0.011(2)
C30 0.036(3) 0.033(3) 0.024(3) 0.008(2) 0.003(2) 0.007(2)
C31 0.036(3) 0.030(3) 0.028(3) 0.006(2) -0.002(2) 0.009(2)
C32 0.053(3) 0.029(3) 0.035(3) 0.011(2) 0.001(3) 0.010(3)
C33 0.051(3) 0.039(3) 0.036(3) 0.015(3) 0.007(3) 0.004(3)
C34 0.041(3) 0.038(3) 0.027(3) 0.010(2) 0.004(2) 0.005(2)
C35 0.057(4) 0.070(4) 0.051(4) 0.016(4) -0.001(3) 0.031(3)
C36 0.080(5) 0.113(6) 0.061(5) 0.018(4) -0.007(4) 0.058(5)
C37 0.123(7) 0.135(8) 0.047(5) 0.005(5) -0.012(5) 0.084(6)
C38 0.048(3) 0.055(4) 0.044(4) 0.008(3) 0.003(3) 0.023(3)
C39 0.072(5) 0.084(5) 0.047(4) 0.015(4) 0.009(4) 0.037(4)
C40 0.078(5) 0.048(4) 0.073(5) 0.006(4) -0.002(4) 0.006(4)
C41 0.040(3) 0.055(4) 0.092(6) 0.022(4) 0.017(3) 0.012(3)
C42 0.046(4) 0.057(5) 0.167(9) -0.008(5) 0.009(5) 0.004(4)
C43 0.048(4) 0.079(5) 0.146(8) 0.036(5) 0.045(5) 0.021(4)
C44 0.050(4) 0.056(4) 0.033(3) 0.005(3) 0.001(3) 0.000(3)
C45 0.041(3) 0.067(4) 0.053(4) 0.006(3) 0.001(3) -0.001(3)
C46 0.081(5) 0.082(5) 0.060(5) 0.031(4) -0.023(4) 0.004(4)
C47 0.061(4) 0.051(4) 0.046(4) 0.014(3) 0.021(3) -0.002(3)
C48 0.063(5) 0.108(6) 0.066(5) 0.018(5) 0.024(4) -0.024(4)
C49 0.082(5) 0.080(5) 0.044(4) 0.010(4) 0.029(4) -0.004(4)
C50 0.051(4) 0.040(3) 0.053(4) 0.013(3) 0.019(3) 0.012(3)
C51 0.103(6) 0.052(4) 0.078(5) 0.011(4) 0.036(5) 0.029(4)
C52 0.067(4) 0.071(5) 0.076(5) 0.024(4) 0.004(4) 0.028(4)
C1S 0.092(8) 0.098(9) 0.190(15) 0.025(10) 0.053(9) -0.018(7)
C2S 0.080(7) 0.051(6) 0.215(14) 0.042(8) 0.036(8) 0.017(5)
C3S 0.099(9) 0.117(11) 0.26(2) 0.056(12) 0.057(11) -0.011(9)
C4S 0.130(11) 0.117(11) 0.167(14) 0.020(10) 0.059(10) -0.009(9)
C5S 0.088(8) 0.083(9) 0.28(2) 0.052(12) 0.034(11) 0.001(7)
C6S 0.091(8) 0.055(7) 0.241(17) 0.011(8) 0.027(9) 0.005(6)
C7S 0.135(11) 0.200(15) 0.189(15) -0.028(13) 0.054(11) -0.047(10)

loop_
_atom_type_symbol
_atom_type_description
_atom_type_scat_dispersion_real
_atom_type_scat_dispersion_imag
_atom_type_scat_source
C C 0.0033 0.0016 'International Tables Vol C Tables 4.2.6.8 and 6.1.1.4'
H H 0 0 'International Tables Vol C Tables 4.2.6.8 and 6.1.1.4'
Si Si 0.0817 0.0704 'International Tables Vol C Tables 4.2.6.8 and 6.1.1.4'
Sm Sm -0.1638 3.4418 'International Tables Vol C Tables 4.2.6.8 and 6.1.1.4'

loop_
_geom_angle_atom_site_label_1
_geom_angle_atom_site_label_2
_geom_angle_atom_site_label_3
_geom_angle
C4 Sm C5 34.87(16)
C4 Sm C6 53.76(16)
C5 Sm C6 32.25(16)
C4 Sm C3 32.77(16)
C5 Sm C3 54.10(16)
C6 Sm C3 82.73(16)
C4 Sm C8 32.20(16)
C5 Sm C8 55.01(16)
C6 Sm C8 52.22(16)
C3 Sm C8 59.98(16)
C4 Sm C1 54.89(16)
C5 Sm C1 32.35(16)
C6 Sm C1 59.76(16)
C3 Sm C1 51.88(15)
C8 Sm C1 83.84(16)
C4 Sm C29 141.64(15)
C5 Sm C29 108.54(15)
C6 Sm C29 88.86(16)
C3 Sm C29 152.70(15)
C8 Sm C29 131.51(15)
C1 Sm C29 101.65(15)
C4 Sm C28 151.53(16)
C5 Sm C28 119.11(16)
C6 Sm C28 112.46(16)
C3 Sm C28 133.65(15)
C8 Sm C28 161.63(15)
C1 Sm C28 96.79(15)
C29 Sm C28 30.32(14)
C4 Sm C30 145.62(16)
C5 Sm C30 126.68(16)
C6 Sm C30 97.18(15)
C3 Sm C30 176.68(16)
C8 Sm C30 117.40(15)
C1 Sm C30 130.83(15)
C29 Sm C30 30.46(14)
C28 Sm C30 49.43(15)
C4 Sm C31 159.09(16)
C5 Sm C31 156.28(16)
C6 Sm C31 126.47(15)
C3 Sm C31 149.60(15)
C8 Sm C31 128.04(15)
C1 Sm C31 145.86(15)
C29 Sm C31 49.88(14)
C28 Sm C31 49.07(15)
C30 Sm C31 29.79(14)
C4 Sm C7 50.80(16)
C5 Sm C7 51.43(16)
C6 Sm C7 29.82(15)
C3 Sm C7 83.44(16)
C8 Sm C7 30.18(15)
C1 Sm C7 83.60(16)
C29 Sm C7 101.83(15)
C28 Sm C7 131.49(15)
C30 Sm C7 94.83(15)
C31 Sm C7 117.06(15)
C4 Sm C27 164.25(15)
C5 Sm C27 148.21(16)
C6 Sm C27 139.57(16)
C3 Sm C27 131.51(15)
C8 Sm C27 156.13(15)
C1 Sm C27 119.93(15)
C29 Sm C27 50.74(14)
C28 Sm C27 30.31(14)
C30 Sm C27 50.00(14)
C31 Sm C27 30.04(14)
C7 Sm C27 144.68(15)
C4 Sm C2 51.29(16)
C5 Sm C2 51.02(16)
C6 Sm C2 83.16(15)
C3 Sm C2 29.13(15)
C8 Sm C2 83.24(16)
C1 Sm C2 30.24(14)
C29 Sm C2 124.16(15)
C28 Sm C2 106.51(15)
C30 Sm C2 154.18(15)
C31 Sm C2 145.15(15)
C7 Sm C2 97.75(16)
C27 Sm C2 115.78(15)
C1 Si1 C9 111.9(2)
C1 Si1 C15 108.4(2)
C9 Si1 C15 109.8(3)
C1 Si1 C12 108.4(2)
C9 Si1 C12 111.9(3)
C15 Si1 C12 106.3(3)
C8 Si2 C18 109.9(2)
C8 Si2 C24 109.0(2)
C18 Si2 C24 109.4(3)
C8 Si2 C21 106.4(2)
C18 Si2 C21 107.8(3)
C24 Si2 C21 114.2(3)
C38 Si3 C27 112.8(2)
C38 Si3 C41 107.9(3)
C27 Si3 C41 107.3(2)
C38 Si3 C35 106.9(3)
C27 Si3 C35 107.0(3)
C41 Si3 C35 115.1(3)
C44 Si4 C47 108.5(3)
C44 Si4 C50 108.2(3)
C47 Si4 C50 114.5(3)
C44 Si4 C34 113.1(3)
C47 Si4 C34 106.2(2)
C50 Si4 C34 106.5(2)
C2 C1 C5 104.5(4)
C2 C1 Si1 126.8(4)
C5 C1 Si1 126.1(4)
C2 C1 Sm 79.6(3)
C5 C1 Sm 63.7(3)
Si1 C1 Sm 134.5(3)
C3 C2 C1 112.2(5)
C3 C2 Sm 69.9(3)
C1 C2 Sm 70.2(3)
C2 C3 C4 107.4(4)
C2 C3 Sm 80.9(3)
C4 C3 Sm 64.0(3)
C8 C4 C5 110.3(4)
C8 C4 C3 135.4(5)
C5 C4 C3 106.4(4)
C8 C4 Sm 84.2(3)
C5 C4 Sm 72.7(3)
C3 C4 Sm 83.3(3)
C6 C5 C1 135.7(5)
C6 C5 C4 106.3(4)
C1 C5 C4 109.5(4)
C6 C5 Sm 82.7(3)
C1 C5 Sm 84.0(3)
C4 C5 Sm 72.4(3)
C7 C6 C5 107.5(5)
C7 C6 Sm 80.2(3)
C5 C6 Sm 65.1(3)
C6 C7 C8 112.2(5)
C6 C7 Sm 70.0(3)
C8 C7 Sm 71.2(3)
C7 C8 C4 103.8(4)
C7 C8 Si2 125.7(4)
C4 C8 Si2 130.2(4)
C7 C8 Sm 78.6(3)
C4 C8 Sm 63.6(3)
Si2 C8 Sm 126.6(2)
C11 C9 C10 109.8(5)
C11 C9 Si1 115.3(4)
C10 C9 Si1 112.7(4)
C13 C12 C14 110.2(5)
C13 C12 Si1 111.0(4)
C14 C12 Si1 115.8(4)
C17 C15 C16 109.3(5)
C17 C15 Si1 113.2(4)
C16 C15 Si1 115.6(4)
C20 C18 C19 110.7(5)
C20 C18 Si2 111.2(4)
C19 C18 Si2 112.0(4)
C23 C21 C22 109.0(5)
C23 C21 Si2 113.9(4)
C22 C21 Si2 114.7(4)
C26 C24 C25 110.9(5)
C26 C24 Si2 113.4(4)
C25 C24 Si2 113.9(4)
C31 C27 C28 104.5(4)
C31 C27 Si3 128.8(4)
C28 C27 Si3 124.6(4)
C31 C27 Sm 74.3(3)
C28 C27 Sm 72.1(3)
Si3 C27 Sm 130.5(2)
C29 C28 C27 110.9(4)
C29 C28 Sm 74.3(3)
C27 C28 Sm 77.6(3)
C28 C29 C30 106.5(4)
C28 C29 Sm 75.4(3)
C30 C29 Sm 76.2(3)
C31 C30 C29 108.4(4)
C31 C30 C34 110.5(4)
C29 C30 C34 140.9(4)
C31 C30 Sm 76.3(3)
C29 C30 Sm 73.3(3)
C34 C30 Sm 120.4(3)
C30 C31 C27 109.7(4)
C30 C31 C32 107.7(4)
C27 C31 C32 142.4(5)
C30 C31 Sm 73.9(3)
C27 C31 Sm 75.7(3)
C32 C31 Sm 118.1(3)
C33 C32 C31 108.4(4)
C32 C33 C34 112.7(5)
C30 C34 C33 100.6(4)
C30 C34 Si4 112.7(3)
C33 C34 Si4 115.5(4)
C36 C35 C37 109.6(5)
C36 C35 Si3 113.7(5)
C37 C35 Si3 114.8(5)
C39 C38 C40 110.6(6)
C39 C38 Si3 113.3(4)
C40 C38 Si3 112.2(4)
C42 C41 C43 109.8(6)
C42 C41 Si3 115.2(5)
C43 C41 Si3 113.6(4)
C45 C44 C46 110.5(5)
C45 C44 Si4 114.8(4)
C46 C44 Si4 114.1(4)
C48 C47 C49 110.0(5)
C48 C47 Si4 114.0(4)
C49 C47 Si4 114.4(4)
C52 C50 C51 110.8(5)
C52 C50 Si4 116.5(4)
C51 C50 Si4 113.1(4)
C6S C1S C2S 122.2(14)
C6S C1S C7S 115.7(17)
C2S C1S C7S 122.1(15)
C1S C2S C3S 114.5(11)
C4S C3S C2S 127.4(16)
C3S C4S C5S 112.9(16)
C6S C5S C4S 125.5(15)
C5S C6S C1S 117.4(16)

loop_
_geom_bond_atom_site_label_1
_geom_bond_atom_site_label_2
_geom_bond_distance
Sm C4 2.414(5)
Sm C5 2.418(5)
Sm C6 2.645(5)
Sm C3 2.668(5)
Sm C8 2.680(5)
Sm C1 2.683(5)
Sm C29 2.692(5)
Sm C28 2.706(5)
Sm C30 2.730(5)
Sm C31 2.760(5)
Sm C7 2.775(5)
Sm C27 2.778(5)
Sm C2 2.805(5)
Si1 C1 1.877(5)
Si1 C9 1.891(6)
Si1 C15 1.892(6)
Si1 C12 1.896(6)
Si2 C8 1.874(5)
Si2 C18 1.880(6)
Si2 C24 1.884(5)
Si2 C21 1.891(6)
Si3 C38 1.882(6)
Si3 C27 1.887(5)
Si3 C41 1.888(6)
Si3 C35 1.890(6)
Si4 C44 1.889(6)
Si4 C47 1.892(6)
Si4 C50 1.894(6)
Si4 C34 1.907(5)
C1 C2 1.436(7)
C1 C5 1.444(7)
C2 C3 1.383(7)
C3 C4 1.454(7)
C4 C8 1.436(7)
C4 C5 1.448(7)
C5 C6 1.423(7)
C6 C7 1.400(7)
C7 C8 1.423(7)
C9 C11 1.535(8)
C9 C10 1.544(8)
C12 C13 1.519(8)
C12 C14 1.537(8)
C15 C17 1.518(8)
C15 C16 1.554(8)
C18 C20 1.531(8)
C18 C19 1.544(8)
C21 C23 1.531(8)
C21 C22 1.533(8)
C24 C26 1.527(8)
C24 C25 1.541(8)
C27 C31 1.435(7)
C27 C28 1.436(7)
C28 C29 1.412(6)
C29 C30 1.425(7)
C30 C31 1.412(6)
C30 C34 1.504(7)
C31 C32 1.458(7)
C32 C33 1.354(7)
C33 C34 1.508(7)
C35 C36 1.533(8)
C35 C37 1.537(9)
C38 C39 1.522(8)
C38 C40 1.523(9)
C41 C42 1.533(9)
C41 C43 1.544(8)
C44 C45 1.529(8)
C44 C46 1.535(8)
C47 C48 1.525(9)
C47 C49 1.551(8)
C50 C52 1.517(8)
C50 C51 1.537(8)
C1S C6S 1.372(15)
C1S C2S 1.379(16)
C1S C7S 1.405(16)
C2S C3S 1.390(18)
C3S C4S 1.283(16)
C4S C5S 1.442(18)
C5S C6S 1.281(19)
